data_2002017
loop_
_publ_author_name
'Goddard, R.'
'Niemeyer, C. M.'
'Reetz, M. T.'

_publ_contact_author
;    Dr. Richard Goddard
     Max-Planck-Institut fuer Kohlenforschung
     Kaiser-Wilhelm-Platz 1
     D-4330 Muelheim a.d. Ruhr
     Germany
;
_publ_section_title
;
 Structure of 1,3-xylyl-(18-crown-5)--ammonium catecholborate (1/1)
;
_journal_issue 2
_journal_name_full 'Acta Crystallographica Section C'
_journal_page_first 402
_journal_page_last 404
_journal_paper_doi 10.1107/S0108270192010485
_journal_volume 49
_journal_year 1993
_chemical_formula_moiety 'C16 H24 O5, H4 N +, C12 H8 B O4 -'
_chemical_formula_sum 'C28 H36 B N O9'
_chemical_formula_weight 541.4
_chemical_name_systematic ' 1,3-Xylyl-(18-crown-5)-ammonium-catecholborate'
_space_group_IT_number 14
_symmetry_cell_setting monoclinic
_symmetry_space_group_name_Hall '-P 2ybc'
_symmetry_space_group_name_H-M 'P 1 21/c 1'
_cell_angle_alpha 90.000000
_cell_angle_beta 99.896(5)
_cell_angle_gamma 90.000000
_cell_formula_units_Z 4
_cell_length_a 14.930(2)
_cell_length_b 11.1930(10)
_cell_length_c 17.2110(10)
_cell_measurement_reflns_used 25
_cell_measurement_temperature 293
_cell_measurement_theta_max 17.2
_cell_measurement_theta_min 9.5
_cell_volume 2833.4(5)
_computing_cell_refinement 'LSCELD (Davis, 1969)'
_computing_data_collection 'Enraf-Nonius CAD-4'
_computing_data_reduction 'DATAP (Coppens, Leiserowitz & Rabinovich, 1965)'
_computing_molecular_graphics 'ORTEP (Johnson, 1976)'
_computing_publication_material 'DAESD (Davis & Harris, 1970)'
_computing_structure_refinement 'GFLMX (modified ORFLS; Busing, Martin & Levy, 1962)'
_computing_structure_solution 'SHELXS86 (Sheldrick, 1990)'
_diffrn_ambient_temperature 293
_diffrn_measurement_device 'Enraf-Nonius CAD4'
_diffrn_measurement_method \w/2\q
_diffrn_radiation_monochromator graphite
_diffrn_radiation_source 'X-ray tube'
_diffrn_radiation_type 'Mo K\a'
_diffrn_radiation_wavelength 0.71069
_diffrn_reflns_limit_h_max 19
_diffrn_reflns_limit_h_min -19
_diffrn_reflns_limit_k_max 14
_diffrn_reflns_limit_k_min 0
_diffrn_reflns_limit_l_max 22
_diffrn_reflns_limit_l_min 0
_diffrn_reflns_number 7007
_diffrn_reflns_theta_max 27.41
_diffrn_reflns_theta_min 1.20
_diffrn_standards_decay_% 0
_diffrn_standards_interval_time 120
_diffrn_standards_number 3
_exptl_absorpt_coefficient_mu 0.088
_exptl_absorpt_correction_type none
_exptl_crystal_colour colourless
_exptl_crystal_density_diffrn 1.27
_exptl_crystal_description prism
_exptl_crystal_F_000 1152
_exptl_crystal_size_max 0.42
_exptl_crystal_size_mid 0.42
_exptl_crystal_size_min 0.25
_refine_diff_density_max 0.19
_refine_diff_density_min -0.73
_refine_ls_extinction_method 'not applied'
_refine_ls_goodness_of_fit_obs 1.97
_refine_ls_matrix_type full
_refine_ls_number_constraints 0
_refine_ls_number_parameters 368
_refine_ls_number_reflns 3239
_refine_ls_number_restraints 0
_refine_ls_R_factor_all 0.109
_refine_ls_R_factor_obs 0.060
_refine_ls_shift/esd_max 0.71
_refine_ls_shift/esd_mean 0.43
_refine_ls_structure_factor_coef F
_refine_ls_weighting_details 'w = 1/[\s^2^(F)]'
_refine_ls_weighting_scheme calc
_refine_ls_wR_factor_obs 0.059
_reflns_number_observed 3239
_reflns_number_total 6448
_reflns_observed_criterion I>=2.0\s(I)
_cod_data_source_file ab1034.cif
_cod_data_source_block ab1034
_cod_depositor_comments
;
The following automatic conversions were performed:

'_refine_ls_weighting_scheme' value 'w = 1/[\s^2^(F)]' was changed to
'calc'. New tag '_refine_ls_weighting_details' was created. The value
of the new tag was set to 'w = 1/[\s^2^(F)]'.

Automatic conversion script
Id: cif_fix_values 3143 2015-03-26 13:38:13Z robertas 
;
_cod_original_cell_volume 2833.5(4)
_cod_original_sg_symbol_H-M P21/c
_cod_original_formula_sum 'C28 H36 B1 N1 O9'
_cod_database_code 2002017

loop_
_symmetry_equiv_pos_as_xyz
'+x, +y, +z'
'+x, 1/2 - y, 1/2 + z'
'-x, -y, -z'
'-x, 1/2 + y, 1/2 - z'

loop_
_atom_site_aniso_label
_atom_site_aniso_U_11
_atom_site_aniso_U_22
_atom_site_aniso_U_33
_atom_site_aniso_U_12
_atom_site_aniso_U_13
_atom_site_aniso_U_23
O1 0.0620(10) 0.059(2) 0.0670(10) -0.0160(10) 0.0110(10) -0.0020(10)
O2 0.0550(10) 0.100(2) 0.064(2) -0.0120(10) 0.0270(10) -0.0080(10)
O3 0.054(2) 0.091(2) 0.065(2) 0.0160(10) 0.0120(10) 0.0090(10)
O4 0.079(2) 0.0530(10) 0.077(2) 0.0100(10) 0.0260(10) 0.0020(10)
O5 0.061(2) 0.063(2) 0.083(2) -0.0070(10) 0.0290(10) 0.0040(10)
O6 0.0570(10) 0.0520(10) 0.0590(10) -0.0030(10) 0.0020(10) -0.0090(10)
O7 0.0620(10) 0.0500(10) 0.0550(10) -0.0010(10) -0.0010(10) -0.0020(10)
O8 0.0600(10) 0.0560(10) 0.0530(10) 0.0050(10) 0.0240(10) 0.0050(10)
O9 0.0570(10) 0.0570(10) 0.0560(10) 0.0110(10) 0.0230(10) 0.0070(10)
N 0.045(2) 0.058(2) 0.052(2) -0.001(2) 0.013(2) 0.006(2)
C1 0.094(3) 0.048(2) 0.073(2) 0.006(2) 0.007(2) 0.001(2)
C2 0.084(3) 0.076(3) 0.080(3) -0.036(2) 0.009(2) 0.012(2)
C3 0.069(3) 0.129(4) 0.062(2) -0.046(3) 0.019(2) 0.009(3)
C4 0.050(2) 0.140(4) 0.075(3) -0.034(3) 0.030(2) -0.047(3)
C5 0.041(2) 0.139(4) 0.079(3) 0.022(3) 0.007(2) -0.033(3)
C6 0.082(3) 0.124(4) 0.079(3) 0.049(3) 0.027(2) 0.026(3)
C7 0.119(4) 0.061(3) 0.093(3) 0.037(3) 0.049(3) 0.023(2)
C8 0.114(4) 0.045(2) 0.096(3) -0.007(2) 0.030(3) -0.008(2)
C9 0.079(3) 0.069(3) 0.096(3) -0.028(2) 0.025(2) 0.009(2)
C10 0.050(2) 0.093(3) 0.114(3) -0.008(2) 0.033(2) 0.005(3)
C11 0.045(2) 0.076(3) 0.081(2) 0.010(2) 0.023(2) 0.001(2)
C12 0.043(2) 0.115(4) 0.095(3) 0.006(2) 0.009(2) -0.011(3)
C13 0.072(3) 0.116(4) 0.085(3) 0.032(3) -0.010(2) 0.010(3)
C14 0.085(3) 0.077(3) 0.076(3) 0.023(3) 0.007(2) 0.012(2)
C15 0.066(2) 0.059(2) 0.058(2) 0.017(2) 0.008(2) -0.003(2)
C16 0.048(2) 0.063(2) 0.069(2) 0.018(2) 0.013(2) 0.005(2)
C17 0.052(2) 0.049(2) 0.051(2) -0.003(2) 0.017(2) -0.001(2)
C18 0.072(3) 0.051(2) 0.074(2) -0.009(2) 0.021(2) -0.011(2)
C19 0.100(3) 0.042(2) 0.091(3) 0.003(2) 0.040(3) 0.005(2)
C20 0.082(3) 0.061(3) 0.065(2) 0.018(2) 0.028(2) 0.017(2)
C21 0.063(2) 0.068(3) 0.048(2) 0.010(2) 0.011(2) 0.004(2)
C22 0.058(2) 0.044(2) 0.045(2) 0.001(2) 0.021(2) 0.001(2)
C23 0.052(2) 0.050(2) 0.041(2) 0.002(2) 0.0070(10) -0.003(2)
C24 0.074(2) 0.068(3) 0.059(2) 0.012(2) 0.018(2) -0.007(2)
C25 0.103(3) 0.057(3) 0.070(3) 0.030(2) 0.006(2) -0.009(2)
C26 0.111(3) 0.048(2) 0.061(2) 0.001(2) 0.001(2) 0.003(2)
C27 0.074(2) 0.059(2) 0.050(2) -0.008(2) 0.010(2) 0.002(2)
C28 0.050(2) 0.052(2) 0.039(2) -0.003(2) 0.0070(10) -0.003(2)
B 0.048(2) 0.055(3) 0.047(2) 0.001(2) 0.011(2) -0.001(2)

loop_
_atom_site_label
_atom_site_fract_x
_atom_site_fract_y
_atom_site_fract_z
_atom_site_U_iso_or_equiv
_atom_site_thermal_displace_type
_atom_site_calc_flag
_atom_site_calc_attached_atom
O1 0.75940(10) -0.3403(2) 0.86950(10) 0.063(2) Uani d .
O2 0.59470(10) -0.2134(2) 0.83550(10) 0.071(2) Uani d .
O3 0.6096(2) 0.0396(2) 0.81720(10) 0.070(2) Uani d .
O4 0.7699(2) 0.1488(2) 0.79030(10) 0.068(2) Uani d .
O5 0.93420(10) 0.0268(2) 0.83710(10) 0.067(2) Uani d .
O6 0.72890(10) 0.1140(2) 0.11840(10) 0.0570(10) Uani d .
O7 0.62310(10) 0.0243(2) 0.01990(10) 0.0570(10) Uani d .
O8 0.77330(10) -0.0679(2) 0.05570(10) 0.0550(10) Uani d .
O9 0.66930(10) -0.0847(2) 0.14280(10) 0.0550(10) Uani d .
N 0.7700(2) -0.0765(3) -0.1090(2) 0.051(2) Uani d .
C1 0.8267(3) -0.4105(3) 0.8421(2) 0.072(3) Uani d .
C2 0.6729(3) -0.3955(4) 0.8594(2) 0.080(3) Uani d .
C3 0.6079(3) -0.3134(5) 0.8870(2) 0.086(3) Uani d .
C4 0.5308(2) -0.1298(4) 0.8550(2) 0.086(3) Uani d .
C5 0.5270(2) -0.0272(5) 0.8004(2) 0.087(3) Uani d .
C6 0.6096(3) 0.1429(5) 0.7722(2) 0.093(3) Uani d .
C7 0.6911(3) 0.2144(4) 0.8006(2) 0.087(3) Uani d .
C8 0.8513(3) 0.2093(3) 0.8160(2) 0.084(3) Uani d .
C9 0.9288(3) 0.1378(4) 0.7973(2) 0.080(3) Uani d .
C10 1.0080(2) -0.0444(4) 0.8212(2) 0.083(3) Uani d .
C11 1.0014(2) -0.1660(3) 0.8553(2) 0.066(3) Uani d .
C12 1.0689(2) -0.2123(5) 0.9126(3) 0.085(3) Uani d .
C13 1.0602(3) -0.3241(5) 0.9428(3) 0.094(3) Uani d .
C14 0.9832(3) -0.3887(4) 0.9186(2) 0.080(3) Uani d .
C15 0.9141(2) -0.3450(3) 0.8631(2) 0.061(2) Uani d .
C16 0.9252(2) -0.2347(3) 0.8298(2) 0.060(2) Uani d .
C17 0.6797(2) 0.1981(3) 0.0723(2) 0.050(2) Uani d .
C18 0.6869(2) 0.3192(3) 0.0790(2) 0.065(3) Uani d .
C19 0.6262(3) 0.3873(3) 0.0273(3) 0.075(3) Uani d .
C20 0.5607(3) 0.3358(3) -0.0287(2) 0.068(3) Uani d .
C21 0.5542(2) 0.2111(3) -0.0358(2) 0.059(2) Uani d .
C22 0.6154(2) 0.1452(3) 0.0140(2) 0.047(2) Uani d .
C23 0.7774(2) -0.1795(3) 0.0887(2) 0.048(2) Uani d .
C24 0.8326(2) -0.2724(3) 0.0766(2) 0.066(3) Uani d .
C25 0.8221(3) -0.3780(3) 0.1168(2) 0.078(3) Uani d .
C26 0.7597(3) -0.3881(3) 0.1666(2) 0.075(3) Uani d .
C27 0.7052(2) -0.2932(3) 0.1788(2) 0.061(2) Uani d .
C28 0.7149(2) -0.1882(3) 0.1398(2) 0.047(2) Uani d .
B 0.6980(2) -0.0025(4) 0.0850(2) 0.050(2) Uani d .
H1 0.767(2) -0.164(4) -0.124(2) 0.100(10) Uiso d N
H2 0.821(2) -0.053(3) -0.123(2) 0.070(10) Uiso d N
H3 0.724(2) -0.040(3) -0.131(2) 0.060(10) Uiso d N
H4 0.774(2) -0.070(3) -0.057(2) 0.060(10) Uiso d N
H1a 0.8109 -0.4248 0.7851 0.050 Uiso calc C1
H1b 0.8291 -0.4918 0.8649 0.050 Uiso calc C1
H2a 0.6774 -0.4752 0.8827 0.050 Uiso calc C2
H2b 0.6518 -0.4116 0.8021 0.050 Uiso calc C2
H3a 0.5522 -0.3548 0.8945 0.050 Uiso calc C3
H3b 0.6352 -0.2900 0.9430 0.050 Uiso calc C3
H4a 0.5522 -0.0943 0.9088 0.050 Uiso calc C4
H4b 0.4724 -0.1621 0.8580 0.050 Uiso calc C4
H5a 0.5204 -0.0645 0.7447 0.050 Uiso calc C5
H5b 0.4725 0.0196 0.7963 0.050 Uiso calc C5
H6a 0.5543 0.1923 0.7682 0.050 Uiso calc C6
H6b 0.6123 0.1266 0.7151 0.050 Uiso calc C6
H7a 0.6912 0.2959 0.7814 0.050 Uiso calc C7
H7b 0.6926 0.2282 0.8600 0.050 Uiso calc C7
H8a 0.8619 0.2165 0.8763 0.050 Uiso calc C8
H8b 0.8505 0.2917 0.7998 0.050 Uiso calc C8
H9a 0.9142 0.1247 0.7377 0.050 Uiso calc C9
H9b 0.9850 0.1816 0.8037 0.050 Uiso calc C9
H10a 1.0660 -0.0057 0.8354 0.050 Uiso calc C10
H10b 1.0029 -0.0504 0.7601 0.050 Uiso calc C10
H12 1.1249 -0.1613 0.9311 0.050 Uiso calc C12
H13 1.1100 -0.3551 0.9840 0.050 Uiso calc C13
H14 0.9782 -0.4699 0.9406 0.050 Uiso calc C14
H16 0.8770 -0.2064 0.7868 0.050 Uiso calc C16
H18 0.7329 0.3570 0.1193 0.050 Uiso calc C18
H19 0.6270 0.4730 0.0286 0.050 Uiso calc C19
H20 0.5158 0.3846 -0.0662 0.050 Uiso calc C20
H21 0.5069 0.1717 -0.0784 0.050 Uiso calc C21
H24 0.8782 -0.2650 0.0399 0.050 Uiso calc C24
H25 0.8624 -0.4471 0.1095 0.050 Uiso calc C25
H26 0.7556 -0.4665 0.1922 0.050 Uiso calc C26
H27 0.6603 -0.3025 0.2099 0.050 Uiso calc C27

loop_
_atom_type_symbol
_atom_type_scat_dispersion_real
_atom_type_scat_dispersion_imag
_atom_type_scat_source
C 0.002 0.002 'International Tables Vol IV Table 2.2A'
H 0.000 0.000 'International Tables Vol IV Table 2.2C'
B 0.000 0.001 'International Tables Vol IV Table 2.2A'
N 0.004 0.003 'International Tables Vol IV Table 2.2A'
O 0.008 0.006 'International Tables Vol IV Table 2.2A'

loop_
_geom_angle_atom_site_label_1
_geom_angle_atom_site_label_2
_geom_angle_atom_site_label_3
_geom_angle_site_symmetry_1
_geom_angle_site_symmetry_2
_geom_angle_site_symmetry_3
_geom_angle
_geom_angle_publ_flag
C2 O1 C1 . . . 113.7(3) yes
C4 O2 C3 . . . 113.5(3) yes
C6 O3 C5 . . . 113.9(3) yes
C8 O4 C7 . . . 113.8(3) yes
C10 O5 C9 . . . 112.3(3) yes
B O6 C17 . . . 106.5(2) yes
B O7 C22 . . . 107.6(2) yes
B O8 C23 . . . 106.7(2) yes
B O9 C28 . . . 107.7(2) yes
H4 N H3 . . . 109(3) yes
H4 N H2 . . . 110(3) yes
H4 N H1 . . . 110(3) yes
H3 N H2 . . . 114(3) yes
H3 N H1 . . . 111(3) yes
H2 N H1 . . . 103(3) yes
C15 C1 O1 . . . 106.8(3) yes
C3 C2 O1 . . . 109.1(3) yes
C2 C3 O2 . . . 108.5(3) yes
C5 C4 O2 . . . 108.5(3) yes
C4 C5 O3 . . . 109.9(3) yes
C7 C6 O3 . . . 110.3(3) yes
C6 C7 O4 . . . 109.4(3) yes
C9 C8 O4 . . . 109.7(3) yes
C8 C9 O5 . . . 110.4(3) yes
C11 C10 O5 . . . 109.2(3) yes
C16 C11 C12 . . . 118.5(4) yes
C16 C11 C10 . . . 119.3(3) yes
C12 C11 C10 . . . 122.2(3) yes
C13 C12 C11 . . . 120.5(4) yes
C14 C13 C12 . . . 120.0(4) yes
C15 C14 C13 . . . 121.2(4) yes
C16 C15 C14 . . . 118.6(3) yes
C16 C15 C1 . . . 120.1(3) yes
C14 C15 C1 . . . 121.2(3) yes
C15 C16 C11 . . . 121.1(3) yes
B C17 C22 . . . 72.9(2) no
B C17 C18 . . . 165.9(3) no
B C17 O6 . . . 38.3(2) no
C22 C17 C18 . . . 121.1(3) yes
C22 C17 O6 . . . 111.2(3) yes
C18 C17 O6 . . . 127.7(3) yes
C19 C18 C17 . . . 117.4(3) yes
C20 C19 C18 . . . 121.9(3) yes
C21 C20 C19 . . . 120.5(3) yes
C22 C21 C20 . . . 117.2(3) yes
B C22 C21 . . . 166.6(3) no
B C22 C17 . . . 71.4(2) no
B C22 O7 . . . 37.9(2) no
C21 C22 C17 . . . 121.9(3) yes
C21 C22 O7 . . . 128.8(3) yes
C17 C22 O7 . . . 109.3(3) yes
B C23 C28 . . . 71.3(2) no
B C23 C24 . . . 166.5(3) no
B C23 O8 . . . 38.60(10) no
C28 C23 C24 . . . 122.1(3) yes
C28 C23 O8 . . . 109.9(3) yes
C24 C23 O8 . . . 128.1(3) yes
C25 C24 C23 . . . 116.7(3) yes
C26 C25 C24 . . . 121.7(4) yes
C27 C26 C25 . . . 120.9(3) yes
C28 C27 C26 . . . 118.1(3) yes
B C28 C27 . . . 165.8(3) no
B C28 C23 . . . 73.3(2) no
B C28 O9 . . . 38.0(2) no
C27 C28 C23 . . . 120.5(3) yes
C27 C28 O9 . . . 128.3(3) yes
C23 C28 O9 . . . 111.2(3) yes
C28 B C23 . . . 35.30(10) no
C28 B C22 . . . 153.1(2) no
C28 B C17 . . . 161.1(2) no
C28 B O9 . . . 34.30(10) no
C28 B O8 . . . 70.0(2) no
C28 B O7 . . . 121.1(2) no
C28 B O6 . . . 130.1(2) no
C23 B C22 . . . 149.7(2) no
C23 B C17 . . . 155.1(2) no
C23 B O9 . . . 69.6(2) no
C23 B O8 . . . 34.70(10) no
C23 B O7 . . . 121.0(2) no
C23 B O6 . . . 128.9(2) no
C22 B C17 . . . 35.70(10) no
C22 B O9 . . . 128.4(2) no
C22 B O8 . . . 122.6(2) no
C22 B O7 . . . 34.60(10) no
C22 B O6 . . . 70.8(2) no
C17 B O9 . . . 129.9(2) no
C17 B O8 . . . 122.4(2) no
C17 B O7 . . . 70.2(2) no
C17 B O6 . . . 35.20(10) no
O9 B O8 . . . 104.1(3) yes
O9 B O7 . . . 111.8(3) yes
O9 B O6 . . . 113.6(3) yes
O8 B O7 . . . 111.0(3) yes
O8 B O6 . . . 111.2(3) yes
O7 B O6 . . . 105.3(3) yes

loop_
_geom_bond_atom_site_label_1
_geom_bond_atom_site_label_2
_geom_bond_site_symmetry_1
_geom_bond_site_symmetry_2
_geom_bond_distance
_geom_bond_publ_flag
O1 C1 . . 1.419(5) yes
O1 C2 . . 1.415(5) yes
O2 C3 . . 1.421(5) yes
O2 C4 . . 1.418(5) yes
O3 C5 . . 1.429(5) yes
O3 C6 . . 1.393(5) yes
O4 C7 . . 1.425(5) yes
O4 C8 . . 1.396(5) yes
O5 C9 . . 1.415(5) yes
O5 C10 . . 1.425(4) yes
O6 C17 . . 1.362(4) yes
O6 B . . 1.467(4) yes
O7 C22 . . 1.361(4) yes
O7 B . . 1.472(4) yes
O8 C23 . . 1.369(4) yes
O8 B . . 1.502(4) yes
O9 C28 . . 1.349(4) yes
O9 B . . 1.472(4) yes
N H1 . . 1.02(4) yes
N H2 . . 0.88(3) yes
N H3 . . 0.83(3) yes
N H4 . . 0.89(4) yes
C1 C15 . . 1.488(5) yes
C2 C3 . . 1.474(6) yes
C4 C5 . . 1.478(7) yes
C6 C7 . . 1.468(6) yes
C8 C9 . . 1.487(6) yes
C10 C11 . . 1.492(6) yes
C11 C12 . . 1.385(6) yes
C11 C16 . . 1.381(5) yes
C12 C13 . . 1.371(7) yes
C13 C14 . . 1.361(6) yes
C14 C15 . . 1.370(5) yes
C15 C16 . . 1.384(5) yes
C17 C18 . . 1.364(5) yes
C17 C22 . . 1.396(4) yes
C17 B . . 2.268(5) no
C18 C19 . . 1.385(5) yes
C19 C20 . . 1.377(6) yes
C20 C21 . . 1.403(5) yes
C21 C22 . . 1.359(5) yes
C22 B . . 2.287(5) no
C23 C24 . . 1.366(5) yes
C23 C28 . . 1.391(4) yes
C23 B . . 2.304(5) no
C24 C25 . . 1.392(5) yes
C25 C26 . . 1.376(6) yes
C26 C27 . . 1.375(5) yes
C27 C28 . . 1.374(5) yes
C28 B . . 2.279(5) no
